data_7239280
loop_
_publ_author_name
'Singh, Harjinder'
'Sindhu, Jayant'
'Khurana, Jitender M.'

_publ_section_title
;
 Synthesis of biologically as well as industrially important
 1,4,5-trisubstituted-1,2,3-triazoles using a highly efficient, green and
 recyclable DBU--H2O catalytic system
;
_journal_issue 44
_journal_name_full 'RSC Advances'
_journal_page_first 22360
_journal_paper_doi 10.1039/c3ra44440f
_journal_volume 3
_journal_year 2013
_chemical_formula_moiety 'C9 H6 Br N5'
_chemical_formula_sum 'C9 H6 Br N5'
_chemical_formula_weight 264.10
_chemical_name_common none
_chemical_name_systematic
;
5-amino-1-(4-bromophenyl)-1H-1,2,3-triazole-4-carbonitrile
 
;
_space_group_IT_number 14
_space_group_name_Hall '-P 2ybc'
_space_group_name_H-M_alt 'P 1 21/c 1'
_symmetry_cell_setting monoclinic
_symmetry_space_group_name_Hall '-P 2ybc'
_symmetry_space_group_name_H-M 'P 1 21/c 1'
_atom_sites_solution_hydrogens geom
_atom_sites_solution_primary direct
_atom_sites_solution_secondary difmap
_audit_creation_method SHELXL-97
_cell_angle_alpha 90.00
_cell_angle_beta 101.42(7)
_cell_angle_gamma 90.00
_cell_formula_units_Z 4
_cell_length_a 20.471(14)
_cell_length_b 3.8634(16)
_cell_length_c 12.536(7)
_cell_measurement_reflns_used 672
_cell_measurement_temperature 293(2)
_cell_measurement_theta_max 29.4232
_cell_measurement_theta_min 3.1566
_cell_volume 971.8(10)
_computing_structure_refinement 'SHELXL-97 (Sheldrick, 1997)'
_diffrn_ambient_temperature 293(2)
_diffrn_detector_area_resol_mean 15.9853
_diffrn_measured_fraction_theta_full 0.997
_diffrn_measured_fraction_theta_max 0.997
_diffrn_measurement_device_type 'Xcalibur, Sapphire3'
_diffrn_radiation_monochromator graphite
_diffrn_radiation_source 'fine-focus sealed tube'
_diffrn_radiation_type MoK\a
_diffrn_radiation_wavelength 0.71073
_diffrn_reflns_av_R_equivalents 0.0644
_diffrn_reflns_av_sigmaI/netI 0.0690
_diffrn_reflns_limit_h_max 24
_diffrn_reflns_limit_h_min -15
_diffrn_reflns_limit_k_max 4
_diffrn_reflns_limit_k_min -4
_diffrn_reflns_limit_l_max 13
_diffrn_reflns_limit_l_min -14
_diffrn_reflns_number 6597
_diffrn_reflns_theta_full 25.00
_diffrn_reflns_theta_max 25.00
_diffrn_reflns_theta_min 3.27
_exptl_absorpt_coefficient_mu 4.201
_exptl_absorpt_correction_T_max 1.00000
_exptl_absorpt_correction_T_min 0.20161
_exptl_absorpt_correction_type multi-scan
_exptl_crystal_colour colorless
_exptl_crystal_density_diffrn 1.805
_exptl_crystal_density_meas 1.805
_exptl_crystal_density_method 'not measured'
_exptl_crystal_description 'needle shaped'
_exptl_crystal_F_000 520
_exptl_crystal_size_max 0.58
_exptl_crystal_size_mid 0.17
_exptl_crystal_size_min 0.09
_refine_diff_density_max 0.505
_refine_diff_density_min -0.626
_refine_diff_density_rms 0.105
_refine_ls_extinction_method none
_refine_ls_goodness_of_fit_ref 0.973
_refine_ls_hydrogen_treatment mixed
_refine_ls_matrix_type full
_refine_ls_number_parameters 136
_refine_ls_number_reflns 1720
_refine_ls_number_restraints 0
_refine_ls_restrained_S_all 0.973
_refine_ls_R_factor_all 0.0786
_refine_ls_R_factor_gt 0.0575
_refine_ls_shift/su_max 0.000
_refine_ls_shift/su_mean 0.000
_refine_ls_structure_factor_coef Fsqd
_refine_ls_weighting_details 'calc w=1/[\s^2^(Fo^2^)+(0.0931P)^2^+0.0000P] where P=(Fo^2^+2Fc^2^)/3'
_refine_ls_weighting_scheme calc
_refine_ls_wR_factor_gt 0.1433
_refine_ls_wR_factor_ref 0.1641
_reflns_number_gt 1288
_reflns_number_total 1720
_reflns_threshold_expression >2sigma(I)
_cod_data_source_file c3ra44440f.txt
_cod_data_source_block shelxl
_cod_original_sg_symbol_Hall ' -P 2ybc '
_cod_original_sg_symbol_H-M ' P 21/c'
_cod_database_code 7239280

loop_
_symmetry_equiv_pos_as_xyz
'x, y, z'
'-x, y+1/2, -z+1/2'
'-x, -y, -z'
'x, -y-1/2, z-1/2'

loop_
_atom_site_label
_atom_site_type_symbol
_atom_site_fract_x
_atom_site_fract_y
_atom_site_fract_z
_atom_site_U_iso_or_equiv
_atom_site_adp_type
_atom_site_occupancy
_atom_site_symmetry_multiplicity
_atom_site_calc_flag
_atom_site_refinement_flags
Br1 Br 0.45197(3) 0.60017(17) 0.83408(5) 0.0608(3) Uani 1 1 d .
C4 C 0.3772(3) 0.5945(12) 0.9025(5) 0.0396(13) Uani 1 1 d .
N1 N 0.2138(2) 0.5985(10) 1.0510(3) 0.0394(11) Uani 1 1 d .
C1 C 0.2694(3) 0.5974(13) 0.9991(4) 0.0367(13) Uani 1 1 d .
C2 C 0.2642(3) 0.4584(13) 0.8961(4) 0.0385(13) Uani 1 1 d .
H2 H 0.2239 0.3674 0.8594 0.046 Uiso 1 1 calc R
N4 N 0.1288(2) 0.8464(13) 0.9177(4) 0.0532(14) Uani 1 1 d .
H4A H 0.1549 0.8666 0.8721 0.064 Uiso 1 1 calc R
H4B H 0.0881 0.9138 0.9001 0.064 Uiso 1 1 calc R
N2 N 0.2214(3) 0.4958(14) 1.1577(4) 0.0542(13) Uani 1 1 d .
N3 N 0.1658(3) 0.5424(14) 1.1884(4) 0.0527(13) Uani 1 1 d .
C3 C 0.3194(3) 0.4561(13) 0.8482(4) 0.0415(14) Uani 1 1 d .
H3 H 0.3169 0.3604 0.7795 0.050 Uiso 1 1 calc R
C7 C 0.1514(3) 0.7115(14) 1.0152(4) 0.0402(13) Uani 1 1 d .
C9 C 0.0556(3) 0.7519(18) 1.1143(4) 0.0523(15) Uani 1 1 d .
C6 C 0.3280(3) 0.7293(15) 1.0531(4) 0.0456(14) Uani 1 1 d .
H6 H 0.3311 0.8176 1.1229 0.055 Uiso 1 1 calc R
C8 C 0.1212(3) 0.6710(14) 1.1034(4) 0.0436(13) Uani 1 1 d .
C5 C 0.3830(3) 0.7331(15) 1.0049(5) 0.0472(14) Uani 1 1 d .
H5 H 0.4231 0.8275 1.0409 0.057 Uiso 1 1 calc R
N5 N 0.0040(3) 0.8168(18) 1.1210(5) 0.0792(19) Uani 1 1 d .

loop_
_atom_site_aniso_label
_atom_site_aniso_U_11
_atom_site_aniso_U_22
_atom_site_aniso_U_33
_atom_site_aniso_U_23
_atom_site_aniso_U_13
_atom_site_aniso_U_12
Br1 0.0537(5) 0.0628(5) 0.0715(6) 0.0043(3) 0.0261(4) 0.0027(3)
C4 0.045(3) 0.028(3) 0.047(3) 0.004(2) 0.012(3) 0.004(2)
N1 0.048(3) 0.043(3) 0.026(2) 0.0042(18) 0.006(2) 0.010(2)
C1 0.043(3) 0.037(3) 0.029(3) 0.001(2) 0.005(2) 0.009(2)
C2 0.048(4) 0.035(3) 0.030(3) 0.002(2) 0.002(2) -0.002(2)
N4 0.038(3) 0.084(4) 0.038(3) 0.017(2) 0.010(2) 0.021(3)
N2 0.058(4) 0.070(3) 0.033(3) 0.009(2) 0.007(2) 0.011(3)
N3 0.051(3) 0.074(3) 0.035(3) 0.007(2) 0.014(2) 0.010(3)
C3 0.061(4) 0.030(3) 0.036(3) -0.003(2) 0.015(3) 0.000(3)
C7 0.048(4) 0.041(3) 0.032(3) 0.003(2) 0.009(2) 0.000(3)
C9 0.062(5) 0.064(4) 0.032(3) 0.005(3) 0.013(3) 0.011(4)
C6 0.053(4) 0.047(3) 0.035(3) -0.002(2) 0.003(3) 0.005(3)
C8 0.045(3) 0.053(3) 0.034(3) 0.005(2) 0.009(2) 0.008(3)
C5 0.045(4) 0.044(3) 0.049(3) -0.007(3) 0.002(3) -0.004(3)
N5 0.067(5) 0.110(5) 0.067(4) 0.021(4) 0.029(3) 0.024(4)

loop_
_atom_type_symbol
_atom_type_description
_atom_type_scat_dispersion_real
_atom_type_scat_dispersion_imag
_atom_type_scat_source
C C 0.0033 0.0016 'International Tables Vol C Tables 4.2.6.8 and 6.1.1.4'
H H 0.0000 0.0000 'International Tables Vol C Tables 4.2.6.8 and 6.1.1.4'
N N 0.0061 0.0033 'International Tables Vol C Tables 4.2.6.8 and 6.1.1.4'
Br Br -0.2901 2.4595 'International Tables Vol C Tables 4.2.6.8 and 6.1.1.4'

loop_
_geom_angle_atom_site_label_1
_geom_angle_atom_site_label_2
_geom_angle_atom_site_label_3
_geom_angle
C3 C4 C5 121.9(6)
C3 C4 Br1 118.7(4)
C5 C4 Br1 119.4(5)
C7 N1 N2 109.8(5)
C7 N1 C1 130.2(4)
N2 N1 C1 119.9(5)
C6 C1 C2 120.6(6)
C6 C1 N1 118.7(5)
C2 C1 N1 120.6(5)
C3 C2 C1 119.3(5)
C3 C2 H2 120.3
C1 C2 H2 120.3
C7 N4 H4A 120.0
C7 N4 H4B 120.0
H4A N4 H4B 120.0
N3 N2 N1 108.3(5)
N2 N3 C8 108.4(5)
C4 C3 C2 119.3(5)
C4 C3 H3 120.4
C2 C3 H3 120.4
N4 C7 N1 124.9(5)
N4 C7 C8 130.9(6)
N1 C7 C8 104.1(4)
N5 C9 C8 178.7(7)
C1 C6 C5 120.3(5)
C1 C6 H6 119.9
C5 C6 H6 119.9
N3 C8 C7 109.4(5)
N3 C8 C9 120.8(5)
C7 C8 C9 129.8(5)
C4 C5 C6 118.6(6)
C4 C5 H5 120.7
C6 C5 H5 120.7

loop_
_geom_bond_atom_site_label_1
_geom_bond_atom_site_label_2
_geom_bond_distance
Br1 C4 1.897(6)
C4 C3 1.354(8)
C4 C5 1.374(8)
N1 C7 1.339(7)
N1 N2 1.374(6)
N1 C1 1.419(7)
C1 C6 1.355(8)
C1 C2 1.383(7)
C2 C3 1.381(8)
C2 H2 0.9300
N4 C7 1.325(6)
N4 H4A 0.8600
N4 H4B 0.8600
N2 N3 1.285(7)
N3 C8 1.354(7)
C3 H3 0.9300
C7 C8 1.379(7)
C9 N5 1.106(8)
C9 C8 1.410(9)
C6 C5 1.380(8)
C6 H6 0.9300
C5 H5 0.9300

loop_
_geom_torsion_atom_site_label_1
_geom_torsion_atom_site_label_2
_geom_torsion_atom_site_label_3
_geom_torsion_atom_site_label_4
_geom_torsion
C7 N1 C1 C6 129.4(6)
N2 N1 C1 C6 -45.1(7)
C7 N1 C1 C2 -51.8(7)
N2 N1 C1 C2 133.7(5)
C6 C1 C2 C3 -0.2(7)
N1 C1 C2 C3 -179.0(4)
C7 N1 N2 N3 0.0(6)
C1 N1 N2 N3 175.5(5)
N1 N2 N3 C8 0.7(7)
C5 C4 C3 C2 1.0(8)
Br1 C4 C3 C2 -178.4(4)
C1 C2 C3 C4 -0.9(8)
N2 N1 C7 N4 176.1(5)
C1 N1 C7 N4 1.2(9)
N2 N1 C7 C8 -0.6(6)
C1 N1 C7 C8 -175.5(5)
C2 C1 C6 C5 1.4(8)
N1 C1 C6 C5 -179.8(5)
N2 N3 C8 C7 -1.0(7)
N2 N3 C8 C9 -179.1(6)
N4 C7 C8 N3 -175.4(6)
N1 C7 C8 N3 1.0(6)
N4 C7 C8 C9 2.5(11)
N1 C7 C8 C9 178.8(6)
N5 C9 C8 N3 -175(100)
N5 C9 C8 C7 7(38)
C3 C4 C5 C6 0.1(8)
Br1 C4 C5 C6 179.5(4)
C1 C6 C5 C4 -1.3(8)
